data_4514033
loop_
_publ_author_name
'Wang, Yuanze'
'Patil, Pravin'
'Kurpiewska, Katarzyna'
'Kalinowska-Tluscik, Justyna'
'D\"omling, Alexander'

_publ_section_title
;
 Two Cycles with One Catch: Hydrazine in Ugi 4-CR and Its
 Postcyclizations.
;
_journal_issue 3
_journal_name_full 'ACS combinatorial science'
_journal_page_first 193
_journal_page_last 198
_journal_paper_doi 10.1021/acscombsci.7b00009
_journal_volume 19
_journal_year 2017
_chemical_formula_moiety 'C9 H14 N6 O'
_chemical_formula_sum 'C9 H14 N6 O'
_chemical_formula_weight 222.26
_space_group_IT_number 14
_symmetry_cell_setting monoclinic
_symmetry_Int_Tables_number 14
_symmetry_space_group_name_Hall '-P 2ybc'
_symmetry_space_group_name_H-M 'P 1 21/c 1'
_atom_sites_solution_hydrogens mixed
_audit_creation_date 2016-09-30T00:13:58-00:00
_audit_creation_method 'WinGX routine CIF_UPDATE'
_cell_angle_alpha 90
_cell_angle_beta 116.418(6)
_cell_angle_gamma 90
_cell_formula_units_Z 4
_cell_length_a 10.7348(5)
_cell_length_b 9.1446(3)
_cell_length_c 11.7753(6)
_cell_measurement_reflns_used 4350
_cell_measurement_temperature 130(2)
_cell_measurement_theta_max 27.771
_cell_measurement_theta_min 3.472
_cell_volume 1035.22(10)
_computing_cell_refinement 'CrysAlisPro 1.171.38.41r (Rigaku OD, 2015)'
_computing_data_collection 'CrysAlisPro 1.171.38.41r (Rigaku OD, 2015)'
_computing_data_reduction 'CrysAlisPro 1.171.38.41r (Rigaku OD, 2015)'
_computing_structure_refinement 'SHELXL-2014/6 (Sheldrick, 2014)'
_diffrn_ambient_environment N~2~
_diffrn_ambient_temperature 130(2)
_diffrn_detector 'CCD plate'
_diffrn_detector_area_resol_mean 10.3756
_diffrn_detector_type Atlas
_diffrn_measured_fraction_theta_full 0.999
_diffrn_measured_fraction_theta_max 0.947
_diffrn_measurement_device 'four-circle diffractometer'
_diffrn_measurement_device_type 'SuperNova, Dual, Cu at zero, Atlas'
_diffrn_measurement_method '\w scans'
_diffrn_orient_matrix_type 'CrysAlisPro convention (1999,Acta A55,543-557)'
_diffrn_orient_matrix_UB_11 -0.0520479
_diffrn_orient_matrix_UB_12 -0.0509204
_diffrn_orient_matrix_UB_13 -0.037122
_diffrn_orient_matrix_UB_21 -0.0503366
_diffrn_orient_matrix_UB_22 0.0411241
_diffrn_orient_matrix_UB_23 0.0099024
_diffrn_orient_matrix_UB_31 -0.0139347
_diffrn_orient_matrix_UB_32 0.0416342
_diffrn_orient_matrix_UB_33 -0.0552133
_diffrn_radiation_monochromator mirror
_diffrn_radiation_probe x-ray
_diffrn_radiation_type MoK\a
_diffrn_radiation_wavelength 0.71073
_diffrn_reflns_av_R_equivalents 0.0519
_diffrn_reflns_av_unetI/netI 0.0702
_diffrn_reflns_Laue_measured_fraction_full 0.999
_diffrn_reflns_Laue_measured_fraction_max 0.947
_diffrn_reflns_limit_h_max 14
_diffrn_reflns_limit_h_min -14
_diffrn_reflns_limit_k_max 12
_diffrn_reflns_limit_k_min -12
_diffrn_reflns_limit_l_max 15
_diffrn_reflns_limit_l_min -16
_diffrn_reflns_number 14724
_diffrn_reflns_point_group_measured_fraction_full 0.999
_diffrn_reflns_point_group_measured_fraction_max 0.947
_diffrn_reflns_theta_full 25.242
_diffrn_reflns_theta_max 29.408
_diffrn_reflns_theta_min 2.948
_diffrn_source 'micro-focus sealed X-ray tube'
_diffrn_source_type 'SuperNova (Mo) X-ray Source'
_exptl_absorpt_coefficient_mu 0.101
_exptl_absorpt_correction_T_max 1
_exptl_absorpt_correction_T_min 0.66181
_exptl_absorpt_correction_type multi-scan
_exptl_absorpt_process_details
;
        CrysAlisPro 1.171.38.41r (Rigaku Oxford Diffraction, 2015)
        Empirical absorption correction using spherical harmonics,
 implemented in SCALE3 ABSPACK scaling algorithm.
;
_exptl_crystal_colour white
_exptl_crystal_density_diffrn 1.426
_exptl_crystal_description prism
_exptl_crystal_F_000 472
_exptl_crystal_size_max 0.6
_exptl_crystal_size_mid 0.6
_exptl_crystal_size_min 0.4
_refine_diff_density_max 0.343
_refine_diff_density_min -0.236
_refine_diff_density_rms 0.051
_refine_ls_extinction_coef 0.026(2)
_refine_ls_extinction_expression Fc^*^=kFc[1+0.001xFc^2^\l^3^/sin(2\q)]^-1/4^
_refine_ls_extinction_method SHELXL
_refine_ls_goodness_of_fit_ref 1.051
_refine_ls_hydrogen_treatment mixed
_refine_ls_matrix_type full
_refine_ls_number_parameters 154
_refine_ls_number_reflns 2711
_refine_ls_number_restraints 0
_refine_ls_restrained_S_all 1.051
_refine_ls_R_factor_all 0.0624
_refine_ls_R_factor_gt 0.0436
_refine_ls_shift/su_max 0
_refine_ls_shift/su_mean 0
_refine_ls_structure_factor_coef Fsqd
_refine_ls_weighting_details 'w=1/[\s^2^(Fo^2^)+(0.0383P)^2^+0.4328P] where P=(Fo^2^+2Fc^2^)/3'
_refine_ls_weighting_scheme calc
_refine_ls_wR_factor_gt 0.0933
_refine_ls_wR_factor_ref 0.1052
_reflns_Friedel_coverage 0
_reflns_number_gt 2101
_reflns_number_total 2711
_reflns_threshold_expression 'I > 2\s(I)'
_cod_data_source_file co7b00009_si_006.cif
_cod_data_source_block new
_cod_depositor_comments 'Adding full bibliography for 4514032--4514036.cif.'
_cod_original_cell_volume 1035.22(9)
_cod_original_sg_symbol_H-M 'P 21/c'
_cod_database_code 4514033
_shelx_estimated_absorpt_t_min 0.942
_shelx_estimated_absorpt_t_max 0.961

loop_
_symmetry_equiv_pos_as_xyz
'x, y, z'
'-x, y+1/2, -z+1/2'
'-x, -y, -z'
'x, -y-1/2, z-1/2'

loop_
_atom_site_label
_atom_site_type_symbol
_atom_site_fract_x
_atom_site_fract_y
_atom_site_fract_z
_atom_site_U_iso_or_equiv
_atom_site_adp_type
_atom_site_occupancy
_atom_site_site_symmetry_order
_atom_site_calc_flag
_atom_site_refinement_flags_posn
_atom_site_refinement_flags_adp
O14 O 0.61396(10) 0.64649(11) 0.05427(9) 0.0238(3) Uani 1 1 d . .
N3 N 0.83822(13) 0.56637(14) 0.52806(11) 0.0231(3) Uani 1 1 d . .
N12 N 0.77897(12) 0.31170(13) 0.18324(11) 0.0169(3) Uani 1 1 d . .
N2 N 0.85615(13) 0.63846(13) 0.44199(11) 0.0216(3) Uani 1 1 d . .
N4 N 0.79869(12) 0.42535(13) 0.49023(11) 0.0201(3) Uani 1 1 d . .
C10 C 0.82517(14) 0.00652(15) 0.30646(14) 0.0189(3) Uani 1 1 d . .
H10A H 0.8378 0.0101 0.2282 0.023 Uiso 1 1 calc R U
H10B H 0.8897 -0.0681 0.3633 0.023 Uiso 1 1 calc R U
N13 N 0.67746(13) 0.40874(13) 0.09793(11) 0.0187(3) Uani 1 1 d . .
C6 C 0.75740(13) 0.27623(14) 0.29611(12) 0.0149(3) Uani 1 1 d . .
C9 C 0.67573(15) -0.03828(16) 0.27261(14) 0.0219(3) Uani 1 1 d . .
H9A H 0.6663 -0.0561 0.3514 0.026 Uiso 1 1 calc R U
H9B H 0.6535 -0.1304 0.2234 0.026 Uiso 1 1 calc R U
N1 N 0.82934(11) 0.54352(12) 0.34541(11) 0.0168(3) Uani 1 1 d . .
C8 C 0.57319(14) 0.08066(16) 0.19474(14) 0.0215(3) Uani 1 1 d . .
H8A H 0.4778 0.0512 0.1778 0.026 Uiso 1 1 calc R U
H8B H 0.5759 0.0914 0.1122 0.026 Uiso 1 1 calc R U
C11 C 0.86156(14) 0.15591(14) 0.37196(13) 0.0171(3) Uani 1 1 d . .
H11A H 0.9557 0.1847 0.3843 0.021 Uiso 1 1 calc R U
H11B H 0.8639 0.1476 0.4567 0.021 Uiso 1 1 calc R U
C14 C 0.69901(14) 0.55319(15) 0.11746(13) 0.0177(3) Uani 1 1 d . .
C15 C 0.83595(14) 0.59360(15) 0.22989(13) 0.0187(3) Uani 1 1 d . .
H15A H 0.9145 0.5459 0.222 0.022 Uiso 1 1 calc R U
H15B H 0.85 0.7008 0.233 0.022 Uiso 1 1 calc R U
C7 C 0.60819(14) 0.22761(15) 0.26439(13) 0.0182(3) Uani 1 1 d . .
H7A H 0.5983 0.2189 0.3438 0.022 Uiso 1 1 calc R U
H7B H 0.5417 0.3027 0.2107 0.022 Uiso 1 1 calc R U
C5 C 0.79373(13) 0.41313(15) 0.37614(13) 0.0161(3) Uani 1 1 d . .
H12 H 0.7799(17) 0.2320(19) 0.1392(16) 0.026(4) Uiso 1 1 d . .
H13 H 0.590(2) 0.377(2) 0.0480(17) 0.032(5) Uiso 1 1 d . .

loop_
_atom_site_aniso_label
_atom_site_aniso_U_11
_atom_site_aniso_U_22
_atom_site_aniso_U_33
_atom_site_aniso_U_23
_atom_site_aniso_U_13
_atom_site_aniso_U_12
O14 0.0245(5) 0.0189(5) 0.0217(5) 0.0033(4) 0.0046(4) 0.0007(4)
N3 0.0283(7) 0.0205(6) 0.0181(6) -0.0025(5) 0.0081(5) -0.0009(5)
N12 0.0202(6) 0.0156(6) 0.0151(6) 0.0011(5) 0.0081(5) 0.0032(5)
N2 0.0239(6) 0.0197(6) 0.0172(6) -0.0035(5) 0.0056(5) -0.0015(5)
N4 0.0237(6) 0.0192(6) 0.0162(6) -0.0015(5) 0.0077(5) 0.0007(5)
C10 0.0190(7) 0.0163(7) 0.0196(7) 0.0003(5) 0.0069(6) 0.0008(5)
N13 0.0206(6) 0.0172(6) 0.0145(6) 0.0005(5) 0.0044(5) -0.0002(5)
C6 0.0157(6) 0.0149(6) 0.0137(6) 0.0001(5) 0.0061(5) 0.0005(5)
C9 0.0224(7) 0.0179(7) 0.0254(8) -0.0017(6) 0.0107(6) -0.0037(6)
N1 0.0159(5) 0.0158(5) 0.0157(6) -0.0019(4) 0.0044(5) -0.0013(4)
C8 0.0165(7) 0.0228(7) 0.0229(7) -0.0028(6) 0.0066(6) -0.0042(6)
C11 0.0163(6) 0.0159(7) 0.0162(7) 0.0004(5) 0.0046(5) 0.0002(5)
C14 0.0215(7) 0.0181(7) 0.0150(6) 0.0006(5) 0.0094(5) -0.0011(5)
C15 0.0197(7) 0.0176(7) 0.0190(7) 0.0019(5) 0.0087(6) -0.0021(5)
C7 0.0154(6) 0.0187(7) 0.0199(7) 0.0000(5) 0.0071(5) 0.0000(5)
C5 0.0132(6) 0.0158(6) 0.0175(7) 0.0009(5) 0.0052(5) 0.0016(5)

loop_
_atom_type_symbol
_atom_type_description
_atom_type_scat_dispersion_real
_atom_type_scat_dispersion_imag
_atom_type_scat_source
C C 0.0033 0.0016 'International Tables Vol C Tables 4.2.6.8 and 6.1.1.4'
H H 0 0 'International Tables Vol C Tables 4.2.6.8 and 6.1.1.4'
N N 0.0061 0.0033 'International Tables Vol C Tables 4.2.6.8 and 6.1.1.4'
O O 0.0106 0.006 'International Tables Vol C Tables 4.2.6.8 and 6.1.1.4'

loop_
_geom_angle_atom_site_label_1
_geom_angle_atom_site_label_2
_geom_angle_atom_site_label_3
_geom_angle
N2 N3 N4 110.97(11)
N13 N12 C6 113.25(10)
N13 N12 H12 107.5(11)
C6 N12 H12 112.8(11)
N3 N2 N1 106.31(11)
C5 N4 N3 106.04(11)
C9 C10 C11 111.95(11)
C9 C10 H10A 109.2
C11 C10 H10A 109.2
C9 C10 H10B 109.2
C11 C10 H10B 109.2
H10A C10 H10B 107.9
C14 N13 N12 118.34(12)
C14 N13 H13 118.4(12)
N12 N13 H13 120.6(12)
N12 C6 C5 106.14(11)
N12 C6 C11 108.28(10)
C5 C6 C11 108.13(10)
N12 C6 C7 113.96(11)
C5 C6 C7 110.05(11)
C11 C6 C7 110.06(11)
C10 C9 C8 110.99(11)
C10 C9 H9A 109.4
C8 C9 H9A 109.4
C10 C9 H9B 109.4
C8 C9 H9B 109.4
H9A C9 H9B 108
C5 N1 N2 108.69(11)
C5 N1 C15 131.36(12)
N2 N1 C15 119.88(11)
C9 C8 C7 111.31(11)
C9 C8 H8A 109.4
C7 C8 H8A 109.4
C9 C8 H8B 109.4
C7 C8 H8B 109.4
H8A C8 H8B 108
C10 C11 C6 112.87(11)
C10 C11 H11A 109
C6 C11 H11A 109
C10 C11 H11B 109
C6 C11 H11B 109
H11A C11 H11B 107.8
O14 C14 N13 123.65(13)
O14 C14 C15 121.84(12)
N13 C14 C15 114.44(12)
N1 C15 C14 107.71(10)
N1 C15 H15A 110.2
C14 C15 H15A 110.2
N1 C15 H15B 110.2
C14 C15 H15B 110.2
H15A C15 H15B 108.5
C8 C7 C6 111.36(11)
C8 C7 H7A 109.4
C6 C7 H7A 109.4
C8 C7 H7B 109.4
C6 C7 H7B 109.4
H7A C7 H7B 108
N4 C5 N1 107.99(12)
N4 C5 C6 125.82(12)
N1 C5 C6 126.18(12)

loop_
_geom_bond_atom_site_label_1
_geom_bond_atom_site_label_2
_geom_bond_distance
O14 C14 1.2291(17)
N3 N2 1.2933(17)
N3 N4 1.3686(17)
N12 N13 1.4178(16)
N12 C6 1.4829(17)
N12 H12 0.897(18)
N2 N1 1.3560(16)
N4 C5 1.3253(17)
C10 C9 1.527(2)
C10 C11 1.5315(18)
C10 H10A 0.99
C10 H10B 0.99
N13 C14 1.3431(18)
N13 H13 0.902(19)
C6 C5 1.5101(18)
C6 C11 1.5395(18)
C6 C7 1.5396(18)
C9 C8 1.529(2)
C9 H9A 0.99
C9 H9B 0.99
N1 C5 1.3498(17)
N1 C15 1.4667(17)
C8 C7 1.5315(19)
C8 H8A 0.99
C8 H8B 0.99
C11 H11A 0.99
C11 H11B 0.99
C14 C15 1.5226(19)
C15 H15A 0.99
C15 H15B 0.99
C7 H7A 0.99
C7 H7B 0.99

loop_
_geom_torsion_atom_site_label_1
_geom_torsion_atom_site_label_2
_geom_torsion_atom_site_label_3
_geom_torsion_atom_site_label_4
_geom_torsion
N4 N3 N2 N1 -0.55(15)
N2 N3 N4 C5 0.36(15)
C6 N12 N13 C14 87.01(14)
N13 N12 C6 C5 -71.31(13)
N13 N12 C6 C11 172.79(10)
N13 N12 C6 C7 49.96(15)
C11 C10 C9 C8 53.74(16)
N3 N2 N1 C5 0.53(14)
N3 N2 N1 C15 177.90(11)
C10 C9 C8 C7 -56.16(16)
C9 C10 C11 C6 -53.15(15)
N12 C6 C11 C10 -71.91(14)
C5 C6 C11 C10 173.49(11)
C7 C6 C11 C10 53.25(15)
N12 N13 C14 O14 -175.25(12)
N12 N13 C14 C15 1.77(17)
C5 N1 C15 C14 49.81(18)
N2 N1 C15 C14 -126.87(12)
O14 C14 C15 N1 110.87(14)
N13 C14 C15 N1 -66.21(15)
C9 C8 C7 C6 57.50(15)
N12 C6 C7 C8 66.67(15)
C5 C6 C7 C8 -174.25(11)
C11 C6 C7 C8 -55.18(14)
N3 N4 C5 N1 -0.01(14)
N3 N4 C5 C6 178.86(12)
N2 N1 C5 N4 -0.32(14)
C15 N1 C5 N4 -177.28(12)
N2 N1 C5 C6 -179.18(12)
C15 N1 C5 C6 3.9(2)
N12 C6 C5 N4 -174.62(12)
C11 C6 C5 N4 -58.63(17)
C7 C6 C5 N4 61.62(17)
N12 C6 C5 N1 4.05(17)
C11 C6 C5 N1 120.04(14)
C7 C6 C5 N1 -119.71(14)
